data_7204745
loop_
_publ_author_name
'Neeraj, S.'
'Rao, C. N. R.'
'Cheetham, Anthony K.'

_publ_section_title
;
 Open-framework zinc and cobalt phosphates synthesized by the
 tributylphosphate routeElectronic supplementary information (ESI)
 available: Tables S1?16: Atomic coordinates, equivalent isotropic
 displacement parameters and bond lengths and angles for compounds
 I?VII. See http://www.rsc.org/suppdata/jm/b3/b311529a/
;
_journal_issue 5
_journal_name_full 'Journal of Materials Chemistry'
_journal_page_first 814
_journal_paper_doi 10.1039/b311529a
_journal_volume 14
_journal_year 2004
_chemical_formula_moiety '[C4N2H14][Zn5(PO4)4(H2O)]'
_chemical_formula_sum 'C4 H16 N2 O17 P4 Zn5'
_chemical_formula_weight 814.92
_chemical_name_common 'Zinc Phosphate'
_chemical_name_systematic
;
?
;
_space_group_IT_number 33
_symmetry_space_group_name_Hall 'P 2c -2n'
_symmetry_space_group_name_H-M 'P n a 21'
_atom_sites_solution_hydrogens geom
_atom_sites_solution_primary direct
_atom_sites_solution_secondary difmap
_audit_creation_method SHELXL-97
_cell_angle_alpha 90.00
_cell_angle_beta 90.00
_cell_angle_gamma 90.00
_cell_formula_units_Z 4
_cell_length_a 20.7603(12)
_cell_length_b 5.2207(3)
_cell_length_c 17.9147(10)
_cell_measurement_temperature 293(2)
_cell_volume 1941.65(19)
_computing_structure_refinement 'SHELXL-97 (Sheldrick, 1997)'
_computing_structure_solution 'SHELXS-97 (Sheldrick, 1990)'
_diffrn_ambient_temperature 293(2)
_diffrn_measured_fraction_theta_full 0.956
_diffrn_measured_fraction_theta_max 0.956
_diffrn_radiation_monochromator graphite
_diffrn_radiation_source 'fine-focus sealed tube'
_diffrn_radiation_type MoK\a
_diffrn_radiation_wavelength 0.71073
_diffrn_reflns_av_R_equivalents 0.0798
_diffrn_reflns_av_sigmaI/netI 0.0570
_diffrn_reflns_limit_h_max 27
_diffrn_reflns_limit_h_min -26
_diffrn_reflns_limit_k_max 5
_diffrn_reflns_limit_k_min -6
_diffrn_reflns_limit_l_max 22
_diffrn_reflns_limit_l_min -21
_diffrn_reflns_number 10549
_diffrn_reflns_theta_full 28.26
_diffrn_reflns_theta_max 28.26
_diffrn_reflns_theta_min 1.96
_exptl_absorpt_coefficient_mu 6.507
_exptl_crystal_density_diffrn 2.788
_exptl_crystal_density_method 'not measured'
_exptl_crystal_F_000 1600
_refine_diff_density_max 0.998
_refine_diff_density_min -0.746
_refine_diff_density_rms 0.177
_refine_ls_abs_structure_details 'Flack H D (1983), Acta Cryst. A39, 876-881'
_refine_ls_abs_structure_Flack 0.000(12)
_refine_ls_extinction_coef 0.0044(2)
_refine_ls_extinction_expression Fc^*^=kFc[1+0.001xFc^2^\l^3^/sin(2\q)]^-1/4^
_refine_ls_extinction_method SHELXL
_refine_ls_goodness_of_fit_ref 1.017
_refine_ls_hydrogen_treatment mixed
_refine_ls_matrix_type full
_refine_ls_number_parameters 290
_refine_ls_number_reflns 4153
_refine_ls_number_restraints 1
_refine_ls_restrained_S_all 1.016
_refine_ls_R_factor_all 0.0390
_refine_ls_R_factor_gt 0.0353
_refine_ls_shift/su_max 0.001
_refine_ls_shift/su_mean 0.000
_refine_ls_structure_factor_coef Fsqd
_refine_ls_weighting_details 'calc w=1/[\s^2^(Fo^2^)+(0.0460P)^2^+0.0000P] where P=(Fo^2^+2Fc^2^)/3'
_refine_ls_weighting_scheme calc
_refine_ls_wR_factor_gt 0.0818
_refine_ls_wR_factor_ref 0.0832
_reflns_number_gt 3835
_reflns_number_total 4153
_reflns_threshold_expression >2sigma(I)
_cod_data_source_file b311529a.txt
_cod_data_source_block COMPOUND_II
_cod_database_code 7204745

loop_
_symmetry_equiv_pos_as_xyz
'x, y, z'
'-x, -y, z+1/2'
'x+1/2, -y+1/2, z'
'-x+1/2, y+1/2, z+1/2'

loop_
_atom_site_label
_atom_site_type_symbol
_atom_site_fract_x
_atom_site_fract_y
_atom_site_fract_z
_atom_site_U_iso_or_equiv
_atom_site_adp_type
_atom_site_occupancy
_atom_site_symmetry_multiplicity
_atom_site_calc_flag
_atom_site_refinement_flags
_atom_site_disorder_assembly
_atom_site_disorder_group
Zn1 Zn -0.14898(3) 0.28443(12) -0.08111(4) 0.01294(15) Uani 1 1 d . . .
Zn2 Zn 0.12851(3) 0.34904(11) -0.09878(4) 0.01282(14) Uani 1 1 d . . .
Zn3 Zn -0.00098(3) 0.72530(12) -0.06521(4) 0.01302(15) Uani 1 1 d . . .
Zn4 Zn -0.24659(3) 0.77312(11) -0.11234(4) 0.01270(15) Uani 1 1 d . . .
Zn5 Zn -0.25015(3) 0.61469(13) 0.12253(4) 0.01414(15) Uani 1 1 d . . .
P1 P -0.01200(7) 0.2497(3) -0.16002(9) 0.0116(3) Uani 1 1 d . . .
P2 P -0.25733(7) 0.2641(3) -0.20231(9) 0.0110(3) Uani 1 1 d . . .
P3 P 0.14084(7) -0.1486(3) -0.00158(8) 0.0111(3) Uani 1 1 d . . .
P4 P -0.13937(7) 0.7699(3) 0.01550(8) 0.0103(3) Uani 1 1 d . . .
O17 O -0.18115(18) 0.6245(7) -0.0445(2) 0.0147(8) Uani 1 1 d . . .
O16 O 0.00355(19) 0.3011(8) -0.2413(3) 0.0170(9) Uani 1 1 d . . .
O15 O 0.15804(19) 0.1321(7) -0.0172(2) 0.0170(9) Uani 1 1 d . . .
O14 O 0.03680(17) 0.3996(7) -0.1077(2) 0.0172(8) Uani 1 1 d . . .
O13 O -0.16271(18) 0.6940(8) 0.0935(2) 0.0157(8) Uani 1 1 d . . .
O12 O -0.0076(2) 0.9659(9) -0.1441(3) 0.0287(10) Uani 1 1 d . . .
O11 O -0.14941(19) 0.0596(8) 0.0054(2) 0.0171(8) Uani 1 1 d . . .
O10 O -0.06980(19) 0.6881(9) 0.0066(2) 0.0192(9) Uani 1 1 d . . .
O9 O -0.22011(19) 0.1231(7) -0.1371(2) 0.0132(8) Uani 1 1 d . . .
O8 O -0.2684(2) 0.6632(9) 0.2245(2) 0.0211(9) Uani 1 1 d . . .
O7 O -0.24279(19) 0.5478(8) -0.1952(2) 0.0192(9) Uani 1 1 d . . .
O6 O -0.3274(2) 0.7319(8) 0.0717(2) 0.0183(9) Uani 1 1 d . . .
O5 O -0.25134(19) 0.2387(8) 0.0897(3) 0.0217(10) Uani 1 1 d . . .
H5A H -0.2768 0.2209 0.0551 0.033 Uiso 1 1 calc R . .
O4 O 0.1710(2) 0.2960(8) -0.1934(2) 0.0186(9) Uani 1 1 d . . .
O3 O 0.06901(19) 0.8082(9) 0.0037(2) 0.0197(9) Uani 1 1 d . . .
O2 O 0.16792(17) 0.6838(8) -0.0669(2) 0.0162(8) Uani 1 1 d . . .
O1 O -0.0774(2) 0.3638(9) -0.1410(2) 0.0240(10) Uani 1 1 d . . .
N2 N -0.0728(2) 0.3642(10) 0.1791(3) 0.0210(11) Uani 1 1 d . . .
H14 H -0.0931 0.4571 0.1439 0.025 Uiso 1 1 calc R . .
H13 H -0.0553 0.4734 0.2123 0.025 Uiso 1 1 calc R . .
N1 N 0.0804(2) 0.4643(10) 0.1668(3) 0.0221(11) Uani 1 1 d . . .
H12 H 0.1091 0.5642 0.1429 0.027 Uiso 1 1 calc R . .
H11 H 0.0599 0.5626 0.2005 0.027 Uiso 1 1 calc R . .
C2 C -0.0209(3) 0.2106(12) 0.1437(4) 0.0252(14) Uani 1 1 d . . .
H10 H -0.0397 0.1058 0.1046 0.030 Uiso 1 1 calc R . .
H9 H -0.0027 0.0962 0.1808 0.030 Uiso 1 1 calc R . .
C1 C 0.0320(3) 0.3681(14) 0.1109(4) 0.0260(14) Uani 1 1 d . . .
H8 H 0.0131 0.5140 0.0855 0.031 Uiso 1 1 calc R . .
H7 H 0.0544 0.2662 0.0737 0.031 Uiso 1 1 calc R . .
C4 C -0.1205(4) 0.1956(15) 0.2179(4) 0.0311(16) Uani 1 1 d . . .
H6 H -0.1534 0.2993 0.2403 0.047 Uiso 1 1 calc R . .
H5 H -0.0990 0.0984 0.2560 0.047 Uiso 1 1 calc R . .
H4 H -0.1396 0.0808 0.1824 0.047 Uiso 1 1 calc R . .
C3 C 0.1158(4) 0.2595(15) 0.2069(5) 0.0316(16) Uani 1 1 d . . .
H3 H 0.1455 0.3354 0.2415 0.047 Uiso 1 1 calc R . .
H2 H 0.1390 0.1563 0.1716 0.047 Uiso 1 1 calc R . .
H1 H 0.0857 0.1542 0.2337 0.047 Uiso 1 1 calc R . .

loop_
_atom_site_aniso_label
_atom_site_aniso_U_11
_atom_site_aniso_U_22
_atom_site_aniso_U_33
_atom_site_aniso_U_23
_atom_site_aniso_U_13
_atom_site_aniso_U_12
Zn1 0.0118(3) 0.0089(3) 0.0181(3) 0.0001(3) 0.0002(2) -0.0004(2)
Zn2 0.0113(3) 0.0099(3) 0.0172(3) 0.0004(2) -0.0007(2) 0.0003(2)
Zn3 0.0114(3) 0.0107(3) 0.0170(4) 0.0008(3) 0.0011(2) 0.0015(2)
Zn4 0.0118(3) 0.0085(3) 0.0177(4) 0.0001(3) -0.0005(2) 0.0009(2)
Zn5 0.0112(3) 0.0175(3) 0.0137(3) -0.0013(3) -0.0001(2) -0.0001(2)
P1 0.0105(6) 0.0094(7) 0.0149(7) 0.0010(5) -0.0005(5) -0.0016(5)
P2 0.0127(7) 0.0088(7) 0.0114(7) -0.0002(5) 0.0005(5) 0.0003(5)
P3 0.0099(6) 0.0086(7) 0.0148(7) 0.0002(5) -0.0002(5) -0.0004(5)
P4 0.0086(6) 0.0092(7) 0.0131(7) -0.0005(5) -0.0005(5) 0.0005(5)
O17 0.0125(17) 0.0117(19) 0.020(2) -0.0029(15) -0.0041(15) 0.0008(15)
O16 0.018(2) 0.016(2) 0.017(2) 0.0039(17) 0.0002(16) 0.0010(16)
O15 0.022(2) 0.008(2) 0.021(2) 0.0028(16) -0.0032(17) -0.0009(15)
O14 0.0101(17) 0.0148(19) 0.027(2) -0.0058(17) 0.0006(17) 0.0007(14)
O13 0.0091(17) 0.022(2) 0.016(2) 0.0009(16) 0.0000(16) -0.0018(15)
O12 0.052(3) 0.015(2) 0.019(2) 0.0003(18) -0.007(2) -0.004(2)
O11 0.025(2) 0.0102(19) 0.016(2) 0.0010(16) -0.0005(16) 0.0013(16)
O10 0.0122(19) 0.025(2) 0.020(2) 0.0028(16) 0.0012(17) 0.0023(17)
O9 0.0165(19) 0.0085(18) 0.0146(19) 0.0028(14) -0.0052(15) -0.0025(15)
O8 0.028(2) 0.021(2) 0.015(2) -0.0055(17) -0.0015(18) -0.0027(19)
O7 0.033(2) 0.009(2) 0.016(2) -0.0018(17) -0.0007(17) -0.0005(17)
O6 0.018(2) 0.018(2) 0.019(2) -0.0013(16) -0.0060(17) 0.0069(17)
O5 0.022(2) 0.012(2) 0.031(3) -0.0042(18) -0.0026(18) -0.0025(16)
O4 0.014(2) 0.022(2) 0.019(2) -0.0038(17) -0.0004(17) 0.0068(16)
O3 0.0124(19) 0.029(2) 0.018(2) -0.0055(16) -0.0015(17) -0.0011(17)
O2 0.0133(18) 0.0160(19) 0.019(2) -0.0064(16) 0.0045(16) -0.0042(15)
O1 0.014(2) 0.035(3) 0.023(2) 0.0040(19) 0.0073(17) 0.0030(18)
N2 0.022(3) 0.019(3) 0.023(3) -0.002(2) -0.006(2) 0.001(2)
N1 0.020(2) 0.017(3) 0.029(3) -0.002(2) 0.004(2) -0.001(2)
C2 0.022(3) 0.016(3) 0.038(4) -0.005(3) -0.001(3) 0.001(2)
C1 0.024(3) 0.036(4) 0.019(3) 0.001(3) -0.001(3) 0.003(3)
C4 0.028(4) 0.024(4) 0.041(4) -0.001(3) 0.006(3) -0.004(3)
C3 0.022(3) 0.036(5) 0.037(4) -0.002(3) -0.008(3) 0.004(3)

loop_
_atom_type_symbol
_atom_type_description
_atom_type_scat_dispersion_real
_atom_type_scat_dispersion_imag
_atom_type_scat_source
C C 0.0033 0.0016 'International Tables Vol C Tables 4.2.6.8 and 6.1.1.4'
H H 0.0000 0.0000 'International Tables Vol C Tables 4.2.6.8 and 6.1.1.4'
N N 0.0061 0.0033 'International Tables Vol C Tables 4.2.6.8 and 6.1.1.4'
O O 0.0106 0.0060 'International Tables Vol C Tables 4.2.6.8 and 6.1.1.4'
P P 0.1023 0.0942 'International Tables Vol C Tables 4.2.6.8 and 6.1.1.4'
Zn Zn 0.2839 1.4301 'International Tables Vol C Tables 4.2.6.8 and 6.1.1.4'

loop_
_geom_angle_atom_site_label_1
_geom_angle_atom_site_label_2
_geom_angle_atom_site_label_3
_geom_angle
_geom_angle_site_symmetry_1
_geom_angle_site_symmetry_3
_geom_angle_publ_flag
O1 Zn1 O11 126.27(18) . . ?
O1 Zn1 O9 113.34(18) . . ?
O11 Zn1 O9 98.26(16) . . ?
O1 Zn1 O17 104.76(18) . . ?
O11 Zn1 O17 105.78(17) . . ?
O9 Zn1 O17 107.13(15) . . ?
O14 Zn2 O4 113.44(18) . . ?
O14 Zn2 O15 116.90(18) . . ?
O4 Zn2 O15 115.57(18) . . ?
O14 Zn2 O2 107.83(16) . . ?
O4 Zn2 O2 100.83(17) . . ?
O15 Zn2 O2 99.44(17) . . ?
O12 Zn3 O10 120.6(2) . . ?
O12 Zn3 O3 112.2(2) . . ?
O10 Zn3 O3 98.72(19) . . ?
O12 Zn3 O14 107.73(19) . . ?
O10 Zn3 O14 116.94(18) . . ?
O3 Zn3 O14 97.81(17) . . ?
O7 Zn4 O9 112.97(17) . 1_565 ?
O7 Zn4 O2 115.65(17) . 3_465 ?
O9 Zn4 O2 103.91(16) 1_565 3_465 ?
O7 Zn4 O17 102.06(17) . . ?
O9 Zn4 O17 108.16(16) 1_565 . ?
O2 Zn4 O17 114.18(17) 3_465 . ?
O8 Zn5 O13 114.94(19) . . ?
O8 Zn5 O6 104.27(19) . . ?
O13 Zn5 O6 125.51(18) . . ?
O8 Zn5 O5 113.9(2) . . ?
O13 Zn5 O5 98.00(17) . . ?
O6 Zn5 O5 99.03(18) . . ?
O12 P1 O16 110.0(3) 1_545 . ?
O12 P1 O1 113.3(3) 1_545 . ?
O16 P1 O1 109.6(2) . . ?
O12 P1 O14 109.5(2) 1_545 . ?
O16 P1 O14 110.1(2) . . ?
O1 P1 O14 104.1(2) . . ?
O8 P2 O7 110.1(2) 4_444 . ?
O8 P2 O4 111.3(3) 4_444 3_455 ?
O7 P2 O4 112.7(2) . 3_455 ?
O8 P2 O9 107.9(2) 4_444 . ?
O7 P2 O9 107.1(2) . . ?
O4 P2 O9 107.6(2) 3_455 . ?
O3 P3 O6 109.2(2) 1_545 3 ?
O3 P3 O15 112.6(3) 1_545 . ?
O6 P3 O15 109.1(2) 3 . ?
O3 P3 O2 108.5(2) 1_545 1_545 ?
O6 P3 O2 109.1(2) 3 1_545 ?
O15 P3 O2 108.3(2) . 1_545 ?
O10 P4 O13 109.0(2) . . ?
O10 P4 O11 113.2(2) . 1_565 ?
O13 P4 O11 108.6(2) . 1_565 ?
O10 P4 O17 108.5(2) . . ?
O13 P4 O17 108.9(2) . . ?
O11 P4 O17 108.6(2) 1_565 . ?
P4 O17 Zn4 127.4(2) . . ?
P4 O17 Zn1 117.8(2) . . ?
Zn4 O17 Zn1 111.95(18) . . ?
P3 O15 Zn2 128.2(3) . . ?
P1 O14 Zn2 127.7(2) . . ?
P1 O14 Zn3 112.9(2) . . ?
Zn2 O14 Zn3 117.82(19) . . ?
P4 O13 Zn5 126.8(2) . . ?
P1 O12 Zn3 142.6(3) 1_565 . ?
P4 O11 Zn1 133.4(2) 1_545 . ?
P4 O10 Zn3 138.4(3) . . ?
P2 O9 Zn4 117.6(2) . 1_545 ?
P2 O9 Zn1 122.8(2) . . ?
Zn4 O9 Zn1 119.56(18) 1_545 . ?
P2 O8 Zn5 144.9(3) 4_455 . ?
P2 O7 Zn4 131.6(3) . . ?
P3 O6 Zn5 131.9(3) 3_455 . ?
Zn5 O5 H5A 109.5 . . ?
P2 O4 Zn2 124.5(3) 3 . ?
P3 O3 Zn3 136.6(3) 1_565 . ?
P3 O2 Zn4 124.7(2) 1_565 3_565 ?
P3 O2 Zn2 123.5(2) 1_565 . ?
Zn4 O2 Zn2 110.42(19) 3_565 . ?
P1 O1 Zn1 138.4(3) . . ?
C2 N2 C4 111.2(5) . . ?
C2 N2 H14 109.4 . . ?
C4 N2 H14 109.4 . . ?
C2 N2 H13 109.4 . . ?
C4 N2 H13 109.4 . . ?
H14 N2 H13 108.0 . . ?
C3 N1 C1 114.4(5) . . ?
C3 N1 H12 108.7 . . ?
C1 N1 H12 108.7 . . ?
C3 N1 H11 108.7 . . ?
C1 N1 H11 108.7 . . ?
H12 N1 H11 107.6 . . ?
N2 C2 C1 113.9(5) . . ?
N2 C2 H10 108.8 . . ?
C1 C2 H10 108.8 . . ?
N2 C2 H9 108.8 . . ?
C1 C2 H9 108.8 . . ?
H10 C2 H9 107.7 . . ?
C2 C1 N1 114.4(5) . . ?
C2 C1 H8 108.7 . . ?
N1 C1 H8 108.7 . . ?
C2 C1 H7 108.7 . . ?
N1 C1 H7 108.7 . . ?
H8 C1 H7 107.6 . . ?
N2 C4 H6 109.5 . . ?
N2 C4 H5 109.5 . . ?
H6 C4 H5 109.5 . . ?
N2 C4 H4 109.5 . . ?
H6 C4 H4 109.5 . . ?
H5 C4 H4 109.5 . . ?
N1 C3 H3 109.5 . . ?
N1 C3 H2 109.5 . . ?
H3 C3 H2 109.5 . . ?
N1 C3 H1 109.5 . . ?
H3 C3 H1 109.5 . . ?
H2 C3 H1 109.5 . . ?

loop_
_geom_bond_atom_site_label_1
_geom_bond_atom_site_label_2
_geom_bond_distance
_geom_bond_site_symmetry_2
_geom_bond_publ_flag
Zn1 O1 1.880(4) . ?
Zn1 O11 1.944(4) . ?
Zn1 O9 1.973(4) . ?
Zn1 O17 2.007(4) . ?
Zn2 O14 1.929(4) . ?
Zn2 O4 1.931(4) . ?
Zn2 O15 1.949(4) . ?
Zn2 O2 2.013(4) . ?
Zn3 O12 1.896(5) . ?
Zn3 O10 1.932(4) . ?
Zn3 O3 1.955(4) . ?
Zn3 O14 2.022(4) . ?
Zn4 O7 1.895(4) . ?
Zn4 O9 1.959(4) 1_565 ?
Zn4 O2 1.966(4) 3_465 ?
Zn4 O17 1.982(4) . ?
Zn5 O8 1.882(4) . ?
Zn5 O13 1.933(4) . ?
Zn5 O6 1.943(4) . ?
Zn5 O5 2.050(4) . ?
P1 O12 1.511(5) 1_545 ?
P1 O16 1.515(5) . ?
P1 O1 1.521(4) . ?
P1 O14 1.586(4) . ?
P2 O8 1.511(5) 4_444 ?
P2 O7 1.517(4) . ?
P2 O4 1.529(4) 3_455 ?
P2 O9 1.583(4) . ?
P3 O3 1.511(4) 1_545 ?
P3 O6 1.532(4) 3 ?
P3 O15 1.534(4) . ?
P3 O2 1.565(4) 1_545 ?
P4 O10 1.515(4) . ?
P4 O13 1.530(4) . ?
P4 O11 1.537(4) 1_565 ?
P4 O17 1.576(4) . ?
O12 P1 1.511(5) 1_565 ?
O11 P4 1.537(4) 1_545 ?
O9 Zn4 1.959(4) 1_545 ?
O8 P2 1.511(5) 4_455 ?
O6 P3 1.532(4) 3_455 ?
O5 H5A 0.8200 . ?
O4 P2 1.529(4) 3 ?
O3 P3 1.511(4) 1_565 ?
O2 P3 1.565(4) 1_565 ?
O2 Zn4 1.966(4) 3_565 ?
N2 C2 1.485(8) . ?
N2 C4 1.496(9) . ?
N2 H14 0.9000 . ?
N2 H13 0.9000 . ?
N1 C3 1.483(9) . ?
N1 C1 1.505(8) . ?
N1 H12 0.9000 . ?
N1 H11 0.9000 . ?
C2 C1 1.493(9) . ?
C2 H10 0.9700 . ?
C2 H9 0.9700 . ?
C1 H8 0.9700 . ?
C1 H7 0.9700 . ?
C4 H6 0.9600 . ?
C4 H5 0.9600 . ?
C4 H4 0.9600 . ?
C3 H3 0.9600 . ?
C3 H2 0.9600 . ?
C3 H1 0.9600 . ?
